data_7248594
loop_
_publ_author_name
'Gandhi, Vishwa V.'
'Pal, Manoj Kumar'
'Singh, Beena G.'
'Das, Ram P.'
'Wadawale, A. P.'
'Dey, Sandip'
'Kunwar, Amit'

_publ_section_title
;
 Deuterium labeling improves the therapeutic index of
 3,3&#x2032;-diselenodipropionic acid as anticancer agent: Insights from
 redox reactions
;
_journal_name_full 'RSC Medicinal Chemistry'
_journal_paper_doi 10.1039/D4MD00105B
_journal_year 2024
_chemical_formula_sum 'C12 H4 D16 O8 Se4'
_chemical_formula_weight 624.22
_space_group_crystal_system monoclinic
_space_group_IT_number 15
_space_group_name_Hall '-C 2yc'
_space_group_name_H-M_alt 'C 1 2/c 1'
_atom_sites_solution_hydrogens mixed
_atom_sites_solution_primary direct
_atom_sites_solution_secondary difmap
_audit_creation_method SHELXL-2017/1
_audit_update_record
;
2024-02-09 deposited with the CCDC.	2024-05-03 downloaded from the CCDC.
;
_cell_angle_alpha 90
_cell_angle_beta 94.815(9)
_cell_angle_gamma 90
_cell_formula_units_Z 2
_cell_length_a 5.5158(6)
_cell_length_b 9.1291(9)
_cell_length_c 19.1868(19)
_cell_measurement_reflns_used 1449
_cell_measurement_temperature 298(2)
_cell_measurement_theta_max 26.9630
_cell_measurement_theta_min 4.2570
_cell_volume 962.73(17)
_computing_cell_refinement 'CrysAlisPro 1.171.40.57a (Rigaku OD, 2019)'
_computing_data_collection 'CrysAlisPro 1.171.40.57a (Rigaku OD, 2019)'
_computing_data_reduction 'CrysAlisPro 1.171.40.57a (Rigaku OD, 2019)'
_computing_structure_refinement 'SHELXL-2017/1 (Sheldrick, 2017)'
_computing_structure_solution SHELXS
_diffrn_ambient_temperature 298(2)
_diffrn_detector 'Hybrid Pixel Array Detector'
_diffrn_detector_area_resol_mean 10.0000
_diffrn_detector_type HyPix
_diffrn_measured_fraction_theta_full 0.991
_diffrn_measured_fraction_theta_max 0.808
_diffrn_measurement_details
;
List of Runs (angles in degrees, time in seconds):

  # Type    Start    End  Width  t~exp~   \w     \q     \k     \f   Frames
#--------------------------------------------------------------------------
  1  \w     22.00  62.00   0.50    2.92    --   -5.10  51.00   4.00   80
  2  \w    -20.00  27.00   0.50    2.92    --   -5.10 -99.00 -60.00   94
  3  \w    -18.00  28.00   0.50    2.92    --   -5.10 -99.00  90.00   92
  4  \w    -20.00  20.00   0.50    2.92    --   -5.10 -99.00 150.00   80
  5  \w    -60.00   8.00   0.50    2.92    --   -5.10 -51.00-141.00  136
;
_diffrn_measurement_device 'four-circle diffractometer'
_diffrn_measurement_device_type 'XtaLAB Synergy, Dualflex, HyPix'
_diffrn_measurement_method '\w scans'
_diffrn_orient_matrix_UB_11 -0.0147322000
_diffrn_orient_matrix_UB_12 -0.0183323000
_diffrn_orient_matrix_UB_13 -0.0360237000
_diffrn_orient_matrix_UB_21 -0.1047105000
_diffrn_orient_matrix_UB_22 0.0453003000
_diffrn_orient_matrix_UB_23 -0.0042591000
_diffrn_orient_matrix_UB_31 0.0739700000
_diffrn_orient_matrix_UB_32 0.0604275000
_diffrn_orient_matrix_UB_33 -0.0077350000
_diffrn_radiation_monochromator mirror
_diffrn_radiation_probe x-ray
_diffrn_radiation_type 'Mo K\a'
_diffrn_radiation_wavelength 0.71073
_diffrn_reflns_av_R_equivalents 0.0489
_diffrn_reflns_av_unetI/netI 0.0547
_diffrn_reflns_Laue_measured_fraction_full 0.991
_diffrn_reflns_Laue_measured_fraction_max 0.808
_diffrn_reflns_limit_h_max 5
_diffrn_reflns_limit_h_min -7
_diffrn_reflns_limit_k_max 9
_diffrn_reflns_limit_k_min -12
_diffrn_reflns_limit_l_max 26
_diffrn_reflns_limit_l_min -24
_diffrn_reflns_number 3830
_diffrn_reflns_point_group_measured_fraction_full 0.991
_diffrn_reflns_point_group_measured_fraction_max 0.808
_diffrn_reflns_theta_full 26.000
_diffrn_reflns_theta_max 30.655
_diffrn_reflns_theta_min 4.264
_diffrn_source 'micro-focus sealed X-ray tube'
_diffrn_source_type 'PhotonJet (Mo) X-ray Source'
_exptl_absorpt_coefficient_mu 7.655
_exptl_absorpt_correction_T_max 0.7008
_exptl_absorpt_correction_T_min 0.5148
_exptl_absorpt_correction_type multi-scan
_exptl_absorpt_process_details
;
CrysAlisPro 1.171.40.57a (Rigaku Oxford Diffraction, 2019)
Empirical absorption correction using spherical harmonics,
 implemented in SCALE3 ABSPACK scaling algorithm.
;
_exptl_crystal_colour colourless
_exptl_crystal_density_diffrn 2.153
_exptl_crystal_description block
_exptl_crystal_F_000 584
_exptl_crystal_size_max 0.100
_exptl_crystal_size_mid 0.050
_exptl_crystal_size_min 0.050
_refine_diff_density_max 2.745
_refine_diff_density_min -0.703
_refine_diff_density_rms 0.264
_refine_ls_extinction_method none
_refine_ls_goodness_of_fit_ref 1.127
_refine_ls_hydrogen_treatment mixed
_refine_ls_matrix_type full
_refine_ls_number_parameters 69
_refine_ls_number_reflns 1202
_refine_ls_number_restraints 5
_refine_ls_restrained_S_all 1.124
_refine_ls_R_factor_all 0.1183
_refine_ls_R_factor_gt 0.0917
_refine_ls_shift/su_max 0.000
_refine_ls_shift/su_mean 0.000
_refine_ls_structure_factor_coef Fsqd
_refine_ls_weighting_details 'w=1/[\s^2^(Fo^2^)+(0.1284P)^2^+15.5350P] where P=(Fo^2^+2Fc^2^)/3'
_refine_ls_weighting_scheme calc
_refine_ls_wR_factor_gt 0.2470
_refine_ls_wR_factor_ref 0.2572
_reflns_Friedel_coverage 0.000
_reflns_number_gt 849
_reflns_number_total 1202
_reflns_threshold_expression 'I > 2\s(I)'
_cod_data_source_file d4md00105b2.cif
_cod_data_source_block shelx
_cod_original_sg_symbol_H-M 'C 2/c'
_cod_database_code 7248594
_shelx_shelxl_version_number 2017/1
_shelx_space_group_comment
;
The symmetry employed for this shelxl refinement is uniquely defined
by the following loop, which should always be used as a source of
symmetry information in preference to the above space-group names.
They are only intended as comments.
;
_shelx_estimated_absorpt_t_min 0.515
_shelx_estimated_absorpt_t_max 0.701
_oxdiff_exptl_absorpt_empirical_full_min 0.621
_oxdiff_exptl_absorpt_empirical_full_max 1.875
_oxdiff_exptl_absorpt_empirical_details
;
Empirical correction (ABSPACK) includes:
- Absorption correction using spherical harmonics
- Frame scaling
;
_diffrn_oxdiff_digest_frames
;
01e9936e76964e95a88a52869c7534ee7c004827361
;

loop_
_space_group_symop_operation_xyz
'x, y, z'
'-x, y, -z+1/2'
'x+1/2, y+1/2, z'
'-x+1/2, y+1/2, -z+1/2'
'-x, -y, -z'
'x, -y, z-1/2'
'-x+1/2, -y+1/2, -z'
'x+1/2, -y+1/2, z-1/2'

loop_
_atom_site_label
_atom_site_type_symbol
_atom_site_fract_x
_atom_site_fract_y
_atom_site_fract_z
_atom_site_U_iso_or_equiv
_atom_site_adp_type
_atom_site_occupancy
_atom_site_site_symmetry_order
_atom_site_calc_flag
_atom_site_refinement_flags_posn
_atom_site_refinement_flags_adp
_atom_site_refinement_flags_occupancy
_atom_site_disorder_assembly
_atom_site_disorder_group
Se1 Se 0.3455(2) 0.61989(14) 0.70558(6) 0.0498(5) Uani 1 1 d . . . . .
C2 C 0.6888(18) 0.4798(11) 0.6203(5) 0.035(2) Uani 1 1 d D . . . .
C1 C 0.444(2) 0.4609(11) 0.6459(5) 0.038(2) Uani 1 1 d D . . . .
O2 O 0.9351(14) 0.6309(9) 0.5572(5) 0.0501(19) Uani 1 1 d . . . . .
H2 H 0.936973 0.706708 0.534249 0.075 Uiso 1 1 calc R U . . .
O1 O 0.5342(14) 0.6642(9) 0.5390(4) 0.0492(19) Uani 1 1 d . . . . .
C3 C 0.7082(19) 0.5984(10) 0.5686(5) 0.033(2) Uani 1 1 d . . . . .
D2A D 0.834(9) 0.480(12) 0.653(3) 0.040 Uiso 1 1 d D U . . .
D2B D 0.71(2) 0.390(7) 0.594(5) 0.040 Uiso 1 1 d D U . . .
D1A D 0.420(14) 0.404(10) 0.687(3) 0.040 Uiso 1 1 d D U . . .
D1B D 0.304(13) 0.458(12) 0.612(4) 0.040 Uiso 1 1 d D U . . .

loop_
_atom_site_aniso_label
_atom_site_aniso_U_11
_atom_site_aniso_U_22
_atom_site_aniso_U_33
_atom_site_aniso_U_23
_atom_site_aniso_U_13
_atom_site_aniso_U_12
Se1 0.0519(8) 0.0554(8) 0.0427(7) 0.0086(5) 0.0077(5) 0.0187(5)
C2 0.038(5) 0.042(5) 0.026(4) 0.007(4) 0.001(4) 0.002(4)
C1 0.048(6) 0.041(5) 0.024(5) 0.007(4) -0.010(4) -0.006(4)
O2 0.041(4) 0.054(5) 0.055(5) 0.013(4) 0.006(4) 0.003(3)
O1 0.047(5) 0.054(5) 0.046(4) 0.019(4) 0.002(4) 0.008(3)
C3 0.042(5) 0.027(5) 0.031(5) -0.002(3) 0.003(4) 0.001(4)

loop_
_atom_type_symbol
_atom_type_description
_atom_type_scat_dispersion_real
_atom_type_scat_dispersion_imag
_atom_type_scat_source
D D 0.0000 0.0000 'International Tables Vol C Tables 4.2.6.8 and 6.1.1.4'
C C 0.0033 0.0016 'International Tables Vol C Tables 4.2.6.8 and 6.1.1.4'
Se Se -0.0929 2.2259 'International Tables Vol C Tables 4.2.6.8 and 6.1.1.4'
O O 0.0106 0.0060 'International Tables Vol C Tables 4.2.6.8 and 6.1.1.4'
H H 0.0000 0.0000 'International Tables Vol C Tables 4.2.6.8 and 6.1.1.4'

loop_
_geom_angle_atom_site_label_1
_geom_angle_atom_site_label_2
_geom_angle_atom_site_label_3
_geom_angle
_geom_angle_site_symmetry_1
_geom_angle_site_symmetry_3
_geom_angle_publ_flag
C1 Se1 Se1 102.1(3) . 2_656 ?
C3 C2 C1 115.2(8) . . ?
C3 C2 D2A 109(6) . . ?
C1 C2 D2A 120(5) . . ?
C3 C2 D2B 104(7) . . ?
C1 C2 D2B 103(7) . . ?
D2A C2 D2B 103(9) . . ?
C2 C1 Se1 114.4(7) . . ?
C2 C1 D1A 121(5) . . ?
Se1 C1 D1A 82(7) . . ?
C2 C1 D1B 118(7) . . ?
Se1 C1 D1B 100(7) . . ?
D1A C1 D1B 113(8) . . ?
C3 O2 H2 109.5 . . ?
O1 C3 O2 121.7(9) . . ?
O1 C3 C2 124.8(10) . . ?
O2 C3 C2 113.5(8) . . ?

loop_
_geom_bond_atom_site_label_1
_geom_bond_atom_site_label_2
_geom_bond_distance
_geom_bond_site_symmetry_2
_geom_bond_publ_flag
Se1 C1 1.953(11) . ?
Se1 Se1 2.307(2) 2_656 ?
C2 C3 1.478(13) . ?
C2 C1 1.486(15) . ?
C2 D2A 0.97(2) . ?
C2 D2B 0.97(2) . ?
C1 D1A 0.97(2) . ?
C1 D1B 0.97(2) . ?
O2 C3 1.323(12) . ?
O2 H2 0.8200 . ?
O1 C3 1.230(12) . ?

loop_
_geom_torsion_atom_site_label_1
_geom_torsion_atom_site_label_2
_geom_torsion_atom_site_label_3
_geom_torsion_atom_site_label_4
_geom_torsion
_geom_torsion_site_symmetry_1
_geom_torsion_site_symmetry_2
_geom_torsion_site_symmetry_3
_geom_torsion_site_symmetry_4
_geom_torsion_publ_flag
C3 C2 C1 Se1 -69.6(10) . . . . ?
C1 C2 C3 O1 -11.2(15) . . . . ?
C1 C2 C3 O2 167.7(9) . . . . ?
